data_7215101
loop_
_publ_author_name
'Liu, Shujuan'
'Sun, Huibin'
'Ma, Yun'
'Ye, Shanghui'
'Liu, Xiangmei'
'Zhou, Xinhui'
'Mou, Xin'
'Wang, Lianhui'
'Zhao, Qiang'
'Huang, Wei'

_publ_section_title
;
 Rational design of metallophosphors with tunable aggregation-induced
 phosphorescent emission and their promising applications in time-resolved
 luminescence assay and targeted luminescence imaging of cancer cells
;
_journal_issue 41
_journal_name_full 'Journal of Materials Chemistry'
_journal_page_first 22167
_journal_paper_doi 10.1039/c2jm34512a
_journal_volume 22
_journal_year 2012
_chemical_absolute_configuration rmad
_chemical_formula_sum 'C21 H20 N2 O Pt'
_chemical_formula_weight 511.48
_chemical_name_systematic
;
?
;
_space_group_IT_number 4
_symmetry_cell_setting monoclinic
_symmetry_space_group_name_Hall 'P 2yb'
_symmetry_space_group_name_H-M 'P 1 21 1'
_atom_sites_solution_hydrogens geom
_atom_sites_solution_primary direct
_atom_sites_solution_secondary difmap
_audit_creation_method SHELXL-97
_cell_angle_alpha 90.00
_cell_angle_beta 114.2210(10)
_cell_angle_gamma 90.00
_cell_formula_units_Z 2
_cell_length_a 9.5801(7)
_cell_length_b 8.9412(6)
_cell_length_c 11.6254(8)
_cell_measurement_reflns_used 2248
_cell_measurement_temperature 293(2)
_cell_measurement_theta_max 23.8
_cell_measurement_theta_min 2.3
_cell_volume 908.14(11)
_computing_cell_refinement SMART
_computing_data_collection 'SMART (Bruker, 2000)'
_computing_data_reduction 'SAINT (Bruker, 2000)'
_computing_molecular_graphics SHELXTL
_computing_publication_material SHELXTL
_computing_structure_refinement SHELXTL
_computing_structure_solution 'SHELXTL (Bruker, 2000)'
_diffrn_ambient_temperature 293(2)
_diffrn_measured_fraction_theta_full 0.968
_diffrn_measured_fraction_theta_max 0.968
_diffrn_measurement_device_type 'Bruker Smart Apex CCD'
_diffrn_measurement_method 'phi and omega scans'
_diffrn_radiation_monochromator graphite
_diffrn_radiation_source 'fine-focus sealed tube'
_diffrn_radiation_type MoK\a
_diffrn_radiation_wavelength 0.71073
_diffrn_reflns_av_R_equivalents 0.0265
_diffrn_reflns_av_sigmaI/netI 0.0677
_diffrn_reflns_limit_h_max 12
_diffrn_reflns_limit_h_min -12
_diffrn_reflns_limit_k_max 10
_diffrn_reflns_limit_k_min -11
_diffrn_reflns_limit_l_max 15
_diffrn_reflns_limit_l_min -9
_diffrn_reflns_number 5621
_diffrn_reflns_theta_full 28.20
_diffrn_reflns_theta_max 28.20
_diffrn_reflns_theta_min 2.33
_exptl_absorpt_coefficient_mu 7.736
_exptl_absorpt_correction_T_max 0.4329
_exptl_absorpt_correction_T_min 0.3899
_exptl_absorpt_correction_type multi-scan
_exptl_absorpt_process_details 'SADABS; Bruker, 2000'
_exptl_crystal_colour brown
_exptl_crystal_density_diffrn 1.870
_exptl_crystal_density_method 'not measured'
_exptl_crystal_description block
_exptl_crystal_F_000 492
_exptl_crystal_size_max 0.15
_exptl_crystal_size_mid 0.14
_exptl_crystal_size_min 0.13
_refine_diff_density_max 0.756
_refine_diff_density_min -1.122
_refine_diff_density_rms 0.161
_refine_ls_abs_structure_details 'Flack H D (1983), Acta Cryst. A39, 876-881'
_refine_ls_abs_structure_Flack 0.038(18)
_refine_ls_extinction_method none
_refine_ls_goodness_of_fit_ref 1.101
_refine_ls_hydrogen_treatment constr
_refine_ls_matrix_type full
_refine_ls_number_parameters 226
_refine_ls_number_reflns 4011
_refine_ls_number_restraints 1
_refine_ls_restrained_S_all 1.101
_refine_ls_R_factor_all 0.0427
_refine_ls_R_factor_gt 0.0341
_refine_ls_shift/su_max 0.000
_refine_ls_shift/su_mean 0.000
_refine_ls_structure_factor_coef Fsqd
_refine_ls_weighting_details 'calc w=1/[\s^2^(Fo^2^)+(0.0102P)^2^+0.5039P] where P=(Fo^2^+2Fc^2^)/3'
_refine_ls_weighting_scheme calc
_refine_ls_wR_factor_gt 0.0682
_refine_ls_wR_factor_ref 0.0796
_reflns_number_gt 3458
_reflns_number_total 4011
_reflns_threshold_expression >2sigma(I)
_cod_data_source_file c2jm34512a.txt
_cod_data_source_block 290915b_0m
_cod_original_sg_symbol_H-M P2(1)
_cod_database_code 7215101

loop_
_symmetry_equiv_pos_as_xyz
'x, y, z'
'-x, y+1/2, -z'

loop_
_atom_site_label
_atom_site_type_symbol
_atom_site_fract_x
_atom_site_fract_y
_atom_site_fract_z
_atom_site_U_iso_or_equiv
_atom_site_adp_type
_atom_site_occupancy
_atom_site_symmetry_multiplicity
_atom_site_calc_flag
_atom_site_refinement_flags
Pt1 Pt 1.02119(3) 0.24629(8) 0.21059(2) 0.03104(9) Uani 1 1 d .
C1 C 1.2495(8) 0.230(2) 0.2798(7) 0.034(3) Uani 1 1 d .
C2 C 1.3534(9) 0.261(2) 0.2278(8) 0.046(3) Uani 1 1 d .
H2 H 1.3178 0.3026 0.1475 0.055 Uiso 1 1 calc R
C3 C 1.5098(9) 0.232(3) 0.2924(9) 0.051(3) Uani 1 1 d .
H3 H 1.5757 0.2563 0.2547 0.061 Uiso 1 1 calc R
C4 C 1.5680(11) 0.1684(11) 0.4093(10) 0.050(3) Uani 1 1 d .
H4 H 1.6729 0.1547 0.4535 0.060 Uiso 1 1 calc R
C5 C 1.4678(12) 0.1254(13) 0.4601(11) 0.055(3) Uani 1 1 d .
H5 H 1.5048 0.0784 0.5383 0.066 Uiso 1 1 calc R
C6 C 1.3108(9) 0.1513(10) 0.3958(8) 0.035(2) Uani 1 1 d .
C7 C 1.2019(11) 0.0865(11) 0.4394(8) 0.036(2) Uani 1 1 d .
C8 C 1.2313(13) 0.0086(12) 0.5497(10) 0.052(3) Uani 1 1 d .
H8 H 1.3317 -0.0027 0.6086 0.062 Uiso 1 1 calc R
C9 C 1.1148(13) -0.0519(13) 0.5735(11) 0.054(3) Uani 1 1 d .
H9 H 1.1355 -0.1034 0.6483 0.065 Uiso 1 1 calc R
C10 C 0.9649(12) -0.0355(15) 0.4846(11) 0.051(3) Uani 1 1 d .
H10 H 0.8834 -0.0755 0.4983 0.061 Uiso 1 1 calc R
C11 C 0.9407(12) 0.0427(11) 0.3745(10) 0.044(2) Uani 1 1 d .
H11 H 0.8412 0.0528 0.3136 0.052 Uiso 1 1 calc R
C12 C 0.6897(8) 0.248(3) 0.0335(7) 0.0431(18) Uani 1 1 d .
C13 C 0.5523(13) 0.1621(14) -0.0106(12) 0.065(3) Uani 1 1 d .
H13 H 0.5345 0.0942 0.0424 0.079 Uiso 1 1 calc R
C14 C 0.4443(12) 0.1813(14) -0.1355(12) 0.066(4) Uani 1 1 d .
H14 H 0.3541 0.1260 -0.1660 0.079 Uiso 1 1 calc R
C15 C 0.4728(12) 0.2829(15) -0.2126(11) 0.067(5) Uani 1 1 d .
H15 H 0.4009 0.2956 -0.2951 0.080 Uiso 1 1 calc R
C16 C 0.6054(12) 0.3655(13) -0.1702(10) 0.055(3) Uani 1 1 d .
H16 H 0.6205 0.4363 -0.2225 0.065 Uiso 1 1 calc R
C17 C 0.7180(10) 0.3428(11) -0.0478(8) 0.040(2) Uani 1 1 d .
C18 C 0.8536(10) 0.4310(11) -0.0114(8) 0.041(2) Uani 1 1 d .
H18 H 0.8480 0.5119 -0.0633 0.050 Uiso 1 1 calc R
C19 C 1.0974(12) 0.5338(13) 0.1085(11) 0.058(3) Uani 1 1 d .
H19A H 1.0618 0.6024 0.0376 0.069 Uiso 1 1 d R
H19B H 1.1936 0.4914 0.1152 0.069 Uiso 1 1 d R
C20 C 1.1255(16) 0.6182(16) 0.2292(13) 0.077(4) Uani 1 1 d .
H20A H 1.1482 0.5470 0.2975 0.092 Uiso 1 1 d R
H20B H 1.2152 0.6808 0.2496 0.092 Uiso 1 1 d R
C21 C 0.9985(17) 0.709(3) 0.2226(15) 0.116(10) Uani 1 1 d .
H21A H 0.9824 0.7875 0.1622 0.173 Uiso 1 1 d R
H21B H 1.0224 0.7516 0.3042 0.173 Uiso 1 1 d R
H21C H 0.9072 0.6495 0.1979 0.173 Uiso 1 1 d R
N1 N 1.0538(8) 0.1032(8) 0.3532(7) 0.0361(17) Uani 1 1 d .
N2 N 0.9837(9) 0.4130(9) 0.0847(7) 0.0408(19) Uani 1 1 d .
O1 O 0.7882(6) 0.2215(16) 0.1535(5) 0.045(3) Uani 1 1 d .

loop_
_atom_site_aniso_label
_atom_site_aniso_U_11
_atom_site_aniso_U_22
_atom_site_aniso_U_33
_atom_site_aniso_U_23
_atom_site_aniso_U_13
_atom_site_aniso_U_12
Pt1 0.03103(14) 0.03484(15) 0.02756(14) 0.0002(4) 0.01233(10) -0.0014(4)
C1 0.029(3) 0.032(8) 0.037(4) -0.003(6) 0.010(3) -0.011(5)
C2 0.044(4) 0.053(9) 0.043(4) -0.009(7) 0.021(3) 0.000(7)
C3 0.040(4) 0.062(10) 0.055(5) -0.004(9) 0.024(4) -0.006(9)
C4 0.031(5) 0.064(7) 0.045(6) -0.004(5) 0.008(4) -0.009(5)
C5 0.057(7) 0.064(8) 0.049(7) 0.002(5) 0.026(5) -0.001(6)
C6 0.027(4) 0.045(6) 0.022(4) -0.004(4) 0.000(3) 0.000(4)
C7 0.051(5) 0.037(5) 0.025(4) 0.001(4) 0.019(4) 0.002(4)
C8 0.059(7) 0.048(7) 0.047(6) 0.007(5) 0.020(5) 0.007(5)
C9 0.062(7) 0.053(7) 0.041(6) 0.008(5) 0.015(6) -0.002(6)
C10 0.047(8) 0.063(9) 0.047(7) 0.006(6) 0.024(6) -0.003(5)
C11 0.041(5) 0.042(6) 0.049(6) 0.003(5) 0.021(5) -0.002(5)
C12 0.031(3) 0.054(5) 0.042(4) -0.002(12) 0.012(3) 0.002(11)
C13 0.055(7) 0.080(9) 0.063(8) -0.003(6) 0.026(6) -0.008(6)
C14 0.037(6) 0.090(10) 0.056(7) -0.002(6) 0.003(5) -0.013(5)
C15 0.063(7) 0.069(13) 0.052(7) -0.010(6) 0.007(5) 0.011(6)
C16 0.055(6) 0.057(7) 0.046(6) -0.001(5) 0.014(5) 0.006(6)
C17 0.037(5) 0.051(6) 0.027(5) 0.001(4) 0.009(4) 0.012(4)
C18 0.034(5) 0.049(6) 0.026(5) 0.002(4) -0.002(4) 0.004(4)
C19 0.058(7) 0.055(8) 0.062(7) 0.020(6) 0.026(6) -0.006(5)
C20 0.082(9) 0.072(10) 0.071(9) 0.003(7) 0.027(7) -0.014(8)
C21 0.121(12) 0.12(3) 0.119(13) -0.012(12) 0.061(10) 0.006(12)
N1 0.034(4) 0.033(4) 0.045(5) 0.001(3) 0.021(4) 0.001(3)
N2 0.051(5) 0.032(4) 0.043(5) 0.001(3) 0.023(4) -0.004(4)
O1 0.034(3) 0.061(9) 0.043(3) -0.002(4) 0.019(2) -0.002(4)

loop_
_atom_type_symbol
_atom_type_description
_atom_type_scat_dispersion_real
_atom_type_scat_dispersion_imag
_atom_type_scat_source
C C 0.0033 0.0016 'International Tables Vol C Tables 4.2.6.8 and 6.1.1.4'
N N 0.0061 0.0033 'International Tables Vol C Tables 4.2.6.8 and 6.1.1.4'
Pt Pt -1.7033 8.3905 'International Tables Vol C Tables 4.2.6.8 and 6.1.1.4'
O O 0.0106 0.0060 'International Tables Vol C Tables 4.2.6.8 and 6.1.1.4'
H H 0.0000 0.0000 'International Tables Vol C Tables 4.2.6.8 and 6.1.1.4'

loop_
_geom_angle_atom_site_label_1
_geom_angle_atom_site_label_2
_geom_angle_atom_site_label_3
_geom_angle
C1 Pt1 N1 81.3(5)
C1 Pt1 N2 100.7(5)
N1 Pt1 N2 171.4(3)
C1 Pt1 O1 168.8(8)
N1 Pt1 O1 88.8(3)
N2 Pt1 O1 89.9(4)
C2 C1 C6 115.0(9)
C2 C1 Pt1 132.1(8)
C6 C1 Pt1 112.1(7)
C1 C2 C3 122.1(11)
C1 C2 H2 119.0
C3 C2 H2 119.0
C4 C3 C2 121.6(10)
C4 C3 H3 119.2
C2 C3 H3 119.2
C3 C4 C5 118.2(9)
C3 C4 H4 120.9
C5 C4 H4 120.9
C4 C5 C6 120.9(10)
C4 C5 H5 119.5
C6 C5 H5 119.5
C5 C6 C1 121.7(9)
C5 C6 C7 121.1(9)
C1 C6 C7 117.0(7)
N1 C7 C8 119.3(9)
N1 C7 C6 112.2(7)
C8 C7 C6 128.5(9)
C9 C8 C7 121.0(10)
C9 C8 H8 119.5
C7 C8 H8 119.5
C8 C9 C10 119.2(11)
C8 C9 H9 120.4
C10 C9 H9 120.4
C9 C10 C11 117.9(10)
C9 C10 H10 121.0
C11 C10 H10 121.0
N1 C11 C10 122.6(9)
N1 C11 H11 118.7
C10 C11 H11 118.7
O1 C12 C17 124.7(12)
O1 C12 C13 115.3(15)
C17 C12 C13 119.8(8)
C14 C13 C12 119.1(12)
C14 C13 H13 120.5
C12 C13 H13 120.5
C15 C14 C13 119.5(11)
C15 C14 H14 120.2
C13 C14 H14 120.2
C16 C15 C14 121.4(11)
C16 C15 H15 119.3
C14 C15 H15 119.3
C15 C16 C17 120.0(11)
C15 C16 H16 120.0
C17 C16 H16 120.0
C12 C17 C16 119.9(9)
C12 C17 C18 123.2(8)
C16 C17 C18 116.7(9)
N2 C18 C17 128.5(9)
N2 C18 H18 115.7
C17 C18 H18 115.7
N2 C19 C20 112.0(9)
N2 C19 H19A 109.2
C20 C19 H19A 109.8
N2 C19 H19B 109.4
C20 C19 H19B 108.5
H19A C19 H19B 107.9
C21 C20 C19 113.9(12)
C21 C20 H20A 108.3
C19 C20 H20A 109.0
C21 C20 H20B 109.5
C19 C20 H20B 108.4
H20A C20 H20B 107.5
C20 C21 H21A 109.3
C20 C21 H21B 108.6
H21A C21 H21B 109.5
C20 C21 H21C 110.6
H21A C21 H21C 109.5
H21B C21 H21C 109.5
C11 N1 C7 120.1(8)
C11 N1 Pt1 123.5(6)
C7 N1 Pt1 115.8(6)
C18 N2 C19 116.3(8)
C18 N2 Pt1 122.6(7)
C19 N2 Pt1 120.5(6)
C12 O1 Pt1 121.3(6)

loop_
_geom_bond_atom_site_label_1
_geom_bond_atom_site_label_2
_geom_bond_distance
Pt1 C1 2.003(7)
Pt1 N1 2.014(7)
Pt1 N2 2.015(8)
Pt1 O1 2.063(5)
C1 C2 1.387(13)
C1 C6 1.418(15)
C2 C3 1.398(12)
C2 H2 0.9300
C3 C4 1.363(17)
C3 H3 0.9300
C4 C5 1.373(15)
C4 H4 0.9300
C5 C6 1.397(13)
C5 H5 0.9300
C6 C7 1.453(12)
C7 N1 1.369(11)
C7 C8 1.384(13)
C8 C9 1.367(15)
C8 H8 0.9300
C9 C10 1.390(16)
C9 H9 0.9300
C10 C11 1.392(15)
C10 H10 0.9300
C11 N1 1.322(12)
C11 H11 0.9300
C12 O1 1.346(10)
C12 C17 1.376(19)
C12 C13 1.427(18)
C13 C14 1.405(15)
C13 H13 0.9300
C14 C15 1.380(17)
C14 H14 0.9300
C15 C16 1.374(15)
C15 H15 0.9300
C16 C17 1.403(12)
C16 H16 0.9300
C17 C18 1.427(13)
C18 N2 1.298(10)
C18 H18 0.9300
C19 N2 1.478(12)
C19 C20 1.516(17)
C19 H19A 0.9700
C19 H19B 0.9700
C20 C21 1.44(2)
C20 H20A 0.9700
C20 H20B 0.9700
C21 H21A 0.9600
C21 H21B 0.9600
C21 H21C 0.9600
